data_1527254
loop_
_publ_author_name
'Collins, R.F.'
'Brew, M.G.B.'

_publ_section_title
;
 Crystal and molecular structure of
 di-mue-chloro-bis(trichloro(thionylchloride)zirconium(IV))
;
_journal_name_full
;
Journal of the Chemical Society A: Inorganic, Physical, Theoretical (1966-1971)
;
_journal_page_first 3610
_journal_page_last 3613
_journal_volume 1971
_journal_year 1971
_chemical_formula_sum 'Cl12 O2 S2 Zr2'
_chemical_name_systematic '(Cl2 (Zr Cl3 (S O Cl2))2)'
_space_group_IT_number 14
_symmetry_space_group_name_Hall '-P 2ybc'
_symmetry_space_group_name_H-M 'P 1 21/c 1'
_cell_angle_alpha 90
_cell_angle_beta 118.89
_cell_angle_gamma 90
_cell_formula_units_Z 2
_cell_length_a 7.572
_cell_length_b 21.63
_cell_length_c 6.671
_cell_volume 956.618
_citation_journal_id_ASTM JCSIAP
_cod_data_source_file Collins_JCSIAP_1971_1852.cif
_cod_data_source_block Cl12O2S2Zr2
_cod_original_cell_volume 956.6177
_cod_database_code 1527254

loop_
_symmetry_equiv_pos_as_xyz
x,y,z
-x,y+1/2,-z+1/2
-x,-y,-z
x,-y-1/2,z-1/2

loop_
_atom_site_label
_atom_site_type_symbol
_atom_site_fract_x
_atom_site_fract_y
_atom_site_fract_z
_atom_site_occupancy
_atom_site_U_iso_or_equiv
Cl5 Cl-1 -0.3185 0.22 -0.1043 1 0.0
Cl6 Cl-1 -0.2378 0.1749 0.3659 1 0.0
Cl4 Cl-1 0.2619 0.1115 0.5263 1 0.0
S1 S+4 -0.3266 0.1411 0.05 1 0.0
Cl1 Cl-1 0.4595 0.0324 0.2147 1 0.0
O1 O-2 -0.1612 0.1042 0.0694 1 0.0
Cl3 Cl-1 0.1771 0.1695 -0.0134 1 0.0
Zr1 Zr+4 0.1562 0.07554 0.1543 1 0.0
Cl2 Cl-1 0.0389 -0.0267 0.2489 1 0.0
